data_2212765
loop_
_publ_author_name
'Zhang, Xiao'
'Yi, Zhi-Hui'
'Yu, Xiao-Yang'
'Yang, Qing-Feng'
'Xu, Ji-Qing'

_publ_section_title
;<i>catena</i>-Poly[[[tetraaquanickel(II)]-\m-4,4'-bipyridine-\k^2^<i>N</i>:<i>N</i>']
 bis(4-aminobenzensulfonate) dihydrate]
;
_journal_coeditor_code BG2040
_journal_issue 4
_journal_name_full 'Acta Crystallographica Section E'
_journal_page_first m1142
_journal_page_last m1144
_journal_paper_doi 10.1107/S1600536807012780
_journal_volume 63
_journal_year 2007
_chemical_formula_iupac '[Ni (C10 H8 N2) (H2 O)4] (C6 H6 N O3 S)2, 2H2 O'
_chemical_formula_moiety 'C10 H16 N2 Ni O4 2+, 2(C6 H6 N O3 S -), 2(H2 O)'
_chemical_formula_sum 'C22 H32 N4 Ni O12 S2'
_chemical_formula_weight 667.35
_chemical_name_systematic
;
catena-Poly[[[tetraaquanickel(II)]-\m~2~-4,4'-bipyridine-\k^2^N:N']
bis(4-aminobenzensulfonate) dihydrate]
;
_space_group_IT_number 4
_symmetry_cell_setting monoclinic
_symmetry_space_group_name_Hall 'P 2yb'
_symmetry_space_group_name_H-M 'P 1 21 1'
_atom_sites_solution_hydrogens geom
_atom_sites_solution_primary direct
_atom_sites_solution_secondary difmap
_audit_creation_method SHELXL97
_cell_angle_alpha 90.00
_cell_angle_beta 92.77(3)
_cell_angle_gamma 90.00
_cell_formula_units_Z 2
_cell_length_a 11.288(2)
_cell_length_b 8.0129(16)
_cell_length_c 15.702(3)
_cell_measurement_reflns_used 3996
_cell_measurement_temperature 293(2)
_cell_measurement_theta_max 26.03
_cell_measurement_theta_min 2.854
_cell_volume 1418.6(5)
_computing_cell_refinement 'SAINT (Bruker, 2002)'
_computing_data_collection 'SMART (Bruker, 2002)'
_computing_data_reduction SAINT
_computing_molecular_graphics 'DIAMOND (Brandenburg, 1999)'
_computing_publication_material SHELXL97
_computing_structure_refinement 'SHELXL97 (Sheldrick, 1997)'
_computing_structure_solution 'SHELXS97 (Sheldrick, 1997)'
_diffrn_ambient_temperature 293(2)
_diffrn_measured_fraction_theta_full 0.997
_diffrn_measured_fraction_theta_max 0.997
_diffrn_measurement_device_type 'Bruker SMART APEX II CCD'
_diffrn_measurement_method \w
_diffrn_radiation_monochromator graphite
_diffrn_radiation_source 'fine-focus sealed tube'
_diffrn_radiation_type MoK\a
_diffrn_radiation_wavelength 0.71073
_diffrn_reflns_av_R_equivalents 0.0149
_diffrn_reflns_av_sigmaI/netI 0.0272
_diffrn_reflns_limit_h_max 10
_diffrn_reflns_limit_h_min -13
_diffrn_reflns_limit_k_max 9
_diffrn_reflns_limit_k_min -9
_diffrn_reflns_limit_l_max 17
_diffrn_reflns_limit_l_min -19
_diffrn_reflns_number 7701
_diffrn_reflns_theta_full 26.08
_diffrn_reflns_theta_max 26.08
_diffrn_reflns_theta_min 1.30
_diffrn_standards_decay_% 0
_diffrn_standards_interval_count 0
_diffrn_standards_interval_time 0
_diffrn_standards_number 0
_exptl_absorpt_coefficient_mu 0.899
_exptl_absorpt_correction_T_max 0.8998
_exptl_absorpt_correction_T_min 0.7558
_exptl_absorpt_correction_type multi-scan
_exptl_absorpt_process_details '(SADABS; Bruker, 2002)'
_exptl_crystal_colour green
_exptl_crystal_density_diffrn 1.562
_exptl_crystal_density_method 'not measured'
_exptl_crystal_description block
_exptl_crystal_F_000 696
_exptl_crystal_size_max 0.33
_exptl_crystal_size_mid 0.29
_exptl_crystal_size_min 0.12
_refine_diff_density_max 0.202
_refine_diff_density_min -0.320
_refine_ls_abs_structure_details 'Flack (1983), 2293 Friedel pairs?'
_refine_ls_abs_structure_Flack 0.508(12)
_refine_ls_extinction_method none
_refine_ls_goodness_of_fit_ref 1.036
_refine_ls_hydrogen_treatment mixed
_refine_ls_matrix_type full
_refine_ls_number_parameters 377
_refine_ls_number_reflns 5316
_refine_ls_number_restraints 1
_refine_ls_restrained_S_all 1.036
_refine_ls_R_factor_all 0.0348
_refine_ls_R_factor_gt 0.0322
_refine_ls_shift/su_max 0.002
_refine_ls_shift/su_mean 0.000
_refine_ls_structure_factor_coef Fsqd
_refine_ls_weighting_details 'calc w=1/[\s^2^(Fo^2^)+(0.0427P)^2^+0.51P] where P=(Fo^2^+2Fc^2^)/3'
_refine_ls_weighting_scheme calc
_refine_ls_wR_factor_gt 0.0795
_refine_ls_wR_factor_ref 0.0816
_reflns_number_gt 5031
_reflns_number_total 5316
_reflns_threshold_expression I>2\s(I)
_cod_data_source_file bg2040.cif
_cod_data_source_block I
_cod_original_sg_symbol_H-M 'P 21'
_cod_database_code 2212765
_cod_database_fobs_code 2212765

loop_
_symmetry_equiv_pos_as_xyz
'x, y, z'
'-x, y+1/2, -z'

loop_
_atom_site_type_symbol
_atom_site_label
_atom_site_fract_x
_atom_site_fract_y
_atom_site_fract_z
_atom_site_U_iso_or_equiv
_atom_site_adp_type
_atom_site_calc_flag
_atom_site_refinement_flags
_atom_site_occupancy
Ni Ni1 0.48777(3) 0.46905(5) 0.77301(2) 0.03077(9) Uani d . 1
O O1W 0.49613(18) 0.7153(3) 0.73796(16) 0.0482(6) Uani d . 1
H H1WA 0.5407 0.7778 0.7643 0.058 Uiso d R 1
H H1WB 0.4408 0.7620 0.7153 0.058 Uiso d R 1
O O2W 0.50551(18) 0.5349(3) 0.90043(13) 0.0479(6) Uani d . 1
H H2WA 0.5580 0.5985 0.9173 0.058 Uiso d R 1
H H2WB 0.4509 0.5345 0.9333 0.058 Uiso d R 1
O O3W 0.48271(18) 0.3930(3) 0.64724(14) 0.0425(5) Uani d . 1
H H3WA 0.4747 0.4458 0.5984 0.051 Uiso d R 1
H H3WB 0.4365 0.3148 0.6364 0.051 Uiso d R 1
O O4W 0.47752(18) 0.2193(3) 0.81013(16) 0.0475(6) Uani d . 1
H H4WA 0.5260 0.1471 0.8250 0.057 Uiso d R 1
H H4WB 0.4261 0.1733 0.7780 0.057 Uiso d R 1
N N1 -0.32691(17) 0.4633(4) 0.76999(14) 0.0334(5) Uani d . 1
N N2 0.30230(16) 0.4711(4) 0.76875(14) 0.0329(5) Uani d . 1
C C1 -0.2710(2) 0.5293(4) 0.70475(19) 0.0402(8) Uani d . 1
H H1 -0.3167 0.5793 0.6610 0.048 Uiso calc R 1
C C2 -0.1501(2) 0.5274(4) 0.69853(18) 0.0375(7) Uani d . 1
H H2 -0.1160 0.5749 0.6515 0.045 Uiso calc R 1
C C3 -0.0787(2) 0.4537(4) 0.76318(16) 0.0279(6) Uani d . 1
C C4 -0.1376(2) 0.3840(4) 0.8302(2) 0.0378(7) Uani d . 1
H H4 -0.0945 0.3320 0.8747 0.045 Uiso calc R 1
C C5 -0.2588(2) 0.3912(4) 0.8312(2) 0.0368(7) Uani d . 1
H H5 -0.2955 0.3433 0.8770 0.044 Uiso calc R 1
C C6 0.2439(2) 0.3972(4) 0.83002(19) 0.0356(7) Uani d . 1
H H6 0.2876 0.3500 0.8756 0.043 Uiso calc R 1
C C7 0.1218(2) 0.3870(4) 0.82929(18) 0.0326(6) Uani d . 1
H H7 0.0855 0.3324 0.8733 0.039 Uiso calc R 1
C C8 0.05302(19) 0.4577(4) 0.76331(16) 0.0271(5) Uani d . 1
C C9 0.1143(2) 0.5346(4) 0.6995(2) 0.0381(7) Uani d . 1
H H9 0.0728 0.5839 0.6535 0.046 Uiso calc R 1
C C10 0.2366(2) 0.5382(4) 0.70432(19) 0.0387(7) Uani d . 1
H H10 0.2753 0.5899 0.6605 0.046 Uiso calc R 1
S S1 0.69124(7) 0.92635(9) 0.91342(5) 0.0420(2) Uani d . 1
O O1 0.6482(2) 0.9289(4) 0.82489(17) 0.0693(9) Uani d . 1
O O2 0.6740(2) 0.7648(3) 0.95262(17) 0.0550(7) Uani d . 1
O O3 0.6418(2) 1.0619(4) 0.9610(2) 0.0774(9) Uani d . 1
N N3 1.2148(2) 0.9914(5) 0.9260(2) 0.0677(9) Uani d . 1
H H3A 1.2550 0.9387 0.8895 0.081 Uiso calc R 1
H H3B 1.2507 1.0491 0.9656 0.081 Uiso calc R 1
C C11 0.8456(2) 0.9574(4) 0.91396(16) 0.0327(6) Uani d . 1
C C12 0.9114(3) 0.8781(4) 0.8536(2) 0.0398(7) Uani d . 1
H H12 0.8730 0.8160 0.8105 0.048 Uiso calc R 1
C C13 1.0334(3) 0.8906(4) 0.8572(2) 0.0445(7) Uani d . 1
H H13 1.0766 0.8363 0.8165 0.053 Uiso calc R 1
C C14 1.0931(3) 0.9837(5) 0.92110(18) 0.0415(7) Uani d . 1
C C15 1.0256(3) 1.0677(4) 0.98021(19) 0.0429(8) Uani d . 1
H H15 1.0631 1.1334 1.0222 0.051 Uiso calc R 1
C C16 0.9027(3) 1.0532(4) 0.97626(18) 0.0380(7) Uani d . 1
H H16 0.8586 1.1086 1.0160 0.046 Uiso calc R 1
S S2 0.29256(7) 1.00821(10) 0.63346(6) 0.0456(2) Uani d . 1
O O4 0.3593(2) 0.8742(4) 0.5987(2) 0.0818(10) Uani d . 1
O O5 0.3094(2) 1.0145(5) 0.72543(16) 0.0788(10) Uani d . 1
O O6 0.3190(3) 1.1667(4) 0.5944(2) 0.0736(9) Uani d . 1
N N4 -0.2151(3) 0.8899(5) 0.5451(2) 0.0812(12) Uani d . 1
H H4A -0.2363 0.8273 0.5026 0.097 Uiso calc R 1
H H4B -0.2680 0.9361 0.5750 0.097 Uiso calc R 1
C C17 0.1422(2) 0.9663(5) 0.60810(17) 0.0370(6) Uani d . 1
C C18 0.0572(3) 1.0393(4) 0.65646(19) 0.0424(7) Uani d . 1
H H18 0.0801 1.1050 0.7032 0.051 Uiso calc R 1
C C19 -0.0617(3) 1.0148(5) 0.6354(2) 0.0490(8) Uani d . 1
H H19 -0.1186 1.0641 0.6681 0.059 Uiso calc R 1
C C20 -0.0968(3) 0.9163(4) 0.5654(2) 0.0460(8) Uani d . 1
C C21 -0.0107(3) 0.8436(5) 0.5185(2) 0.0503(8) Uani d . 1
H H21 -0.0332 0.7769 0.4720 0.060 Uiso calc R 1
C C22 0.1075(3) 0.8677(4) 0.5390(2) 0.0459(8) Uani d . 1
H H22 0.1644 0.8178 0.5065 0.055 Uiso calc R 1
O O5W 0.4875(7) 0.6177(7) 0.5271(3) 0.127(3) Uani d . 1
H H5WB 0.454(9) 0.639(13) 0.498(6) 0.152 Uiso d . 1
H H5WA 0.534(7) 0.625(11) 0.496(5) 0.152 Uiso d . 1
O O6W 0.3478(5) 0.5964(7) 0.3384(3) 0.1508(19) Uani d . 1

loop_
_atom_site_aniso_label
_atom_site_aniso_U_11
_atom_site_aniso_U_22
_atom_site_aniso_U_33
_atom_site_aniso_U_12
_atom_site_aniso_U_13
_atom_site_aniso_U_23
Ni1 0.01413(13) 0.03661(17) 0.04146(18) -0.00051(14) 0.00022(11) 0.00519(16)
O1W 0.0346(12) 0.0372(13) 0.0711(15) -0.0019(10) -0.0157(11) 0.0089(12)
O2W 0.0297(10) 0.0695(17) 0.0450(12) -0.0164(10) 0.0060(9) -0.0042(11)
O3W 0.0319(11) 0.0495(13) 0.0463(12) -0.0076(10) 0.0026(9) -0.0038(10)
O4W 0.0300(11) 0.0402(13) 0.0711(15) 0.0024(10) -0.0092(10) 0.0129(12)
N1 0.0178(9) 0.0398(13) 0.0426(11) 0.0002(13) 0.0021(8) 0.0051(14)
N2 0.0175(9) 0.0399(13) 0.0412(11) -0.0006(13) 0.0013(8) 0.0014(14)
C1 0.0205(13) 0.056(2) 0.0430(16) -0.0007(13) -0.0046(12) 0.0158(15)
C2 0.0213(13) 0.0541(19) 0.0372(14) -0.0045(12) 0.0021(11) 0.0113(13)
C3 0.0171(10) 0.0289(15) 0.0375(13) -0.0024(12) 0.0008(9) -0.0038(13)
C4 0.0225(13) 0.0454(18) 0.0453(17) -0.0029(12) -0.0014(12) 0.0172(14)
C5 0.0218(13) 0.0464(18) 0.0422(16) -0.0002(12) 0.0020(12) 0.0125(14)
C6 0.0213(13) 0.0466(17) 0.0387(15) 0.0024(12) 0.0005(11) 0.0065(13)
C7 0.0197(12) 0.0444(16) 0.0338(14) 0.0006(11) 0.0033(11) 0.0046(12)
C8 0.0161(10) 0.0280(13) 0.0372(12) 0.0007(12) 0.0011(9) -0.0027(13)
C9 0.0201(13) 0.0479(19) 0.0459(16) 0.0007(12) -0.0016(12) 0.0139(14)
C10 0.0226(13) 0.0476(18) 0.0460(16) -0.0027(12) 0.0034(12) 0.0119(14)
S1 0.0327(4) 0.0405(5) 0.0524(4) -0.0021(3) -0.0004(3) 0.0077(3)
O1 0.0419(13) 0.097(3) 0.0667(15) -0.0140(14) -0.0209(12) 0.0272(16)
O2 0.0438(13) 0.0483(15) 0.0718(16) -0.0153(11) -0.0105(12) 0.0179(13)
O3 0.0562(17) 0.0587(18) 0.121(3) 0.0006(14) 0.0434(17) -0.0123(18)
N3 0.0382(15) 0.079(2) 0.086(2) -0.0096(17) 0.0008(14) -0.003(2)
C11 0.0345(13) 0.0284(14) 0.0350(12) -0.0029(14) -0.0001(10) 0.0044(13)
C12 0.0441(17) 0.0389(17) 0.0363(16) -0.0046(14) 0.0012(13) -0.0059(13)
C13 0.0455(18) 0.0442(18) 0.0447(17) -0.0003(14) 0.0100(14) -0.0022(14)
C14 0.0363(14) 0.0415(17) 0.0465(15) -0.0072(15) -0.0010(12) 0.0143(16)
C15 0.0498(19) 0.0419(18) 0.0359(16) -0.0136(15) -0.0089(14) 0.0012(14)
C16 0.0474(18) 0.0337(16) 0.0334(15) -0.0042(13) 0.0064(13) -0.0007(13)
S2 0.0357(4) 0.0420(5) 0.0581(5) -0.0031(3) -0.0083(3) 0.0112(4)
O4 0.0469(16) 0.072(2) 0.126(3) 0.0091(15) 0.0023(17) -0.015(2)
O5 0.0525(15) 0.124(3) 0.0582(15) -0.0261(17) -0.0193(12) 0.0247(18)
O6 0.0592(17) 0.0559(17) 0.102(2) -0.0244(14) -0.0327(16) 0.0348(16)
N4 0.0442(18) 0.107(3) 0.091(3) -0.0072(19) -0.0164(18) -0.036(2)
C17 0.0369(14) 0.0317(14) 0.0419(14) -0.0005(16) -0.0042(11) 0.0053(16)
C18 0.0451(18) 0.0415(17) 0.0398(16) -0.0051(14) -0.0048(14) -0.0063(14)
C19 0.0426(17) 0.059(2) 0.0454(17) -0.0021(15) 0.0034(13) -0.0073(16)
C20 0.0424(17) 0.0444(19) 0.0502(18) -0.0089(14) -0.0091(14) 0.0016(15)
C21 0.053(2) 0.0497(19) 0.047(2) -0.0042(16) -0.0097(16) -0.0124(15)
C22 0.050(2) 0.0413(18) 0.0459(18) 0.0041(15) -0.0021(15) -0.0064(15)
O5W 0.196(6) 0.101(3) 0.090(3) 0.053(4) 0.081(4) 0.039(2)
O6W 0.160(5) 0.155(5) 0.141(4) -0.044(4) 0.038(3) -0.007(3)

loop_
_atom_type_symbol
_atom_type_description
_atom_type_scat_dispersion_real
_atom_type_scat_dispersion_imag
_atom_type_scat_source
C C 0.0033 0.0016 'International Tables Vol C Tables 4.2.6.8 and 6.1.1.4'
H H 0.0000 0.0000 'International Tables Vol C Tables 4.2.6.8 and 6.1.1.4'
N N 0.0061 0.0033 'International Tables Vol C Tables 4.2.6.8 and 6.1.1.4'
O O 0.0106 0.0060 'International Tables Vol C Tables 4.2.6.8 and 6.1.1.4'
S S 0.1246 0.1234 'International Tables Vol C Tables 4.2.6.8 and 6.1.1.4'
Ni Ni 0.3393 1.1124 'International Tables Vol C Tables 4.2.6.8 and 6.1.1.4'

loop_
_geom_angle_atom_site_label_1
_geom_angle_atom_site_label_2
_geom_angle_atom_site_label_3
_geom_angle_site_symmetry_3
_geom_angle
O1W Ni1 O3W . 91.54(10)
O1W Ni1 O2W . 90.61(10)
O3W Ni1 O2W . 175.40(9)
O1W Ni1 O4W . 179.14(11)
O3W Ni1 O4W . 89.12(10)
O2W Ni1 O4W . 88.77(10)
O1W Ni1 N2 . 92.45(11)
O3W Ni1 N2 . 89.45(9)
O2W Ni1 N2 . 94.52(9)
O4W Ni1 N2 . 87.00(11)
O1W Ni1 N1 1_655 87.49(10)
O3W Ni1 N1 1_655 87.33(9)
O2W Ni1 N1 1_655 88.70(9)
O4W Ni1 N1 1_655 93.10(10)
N2 Ni1 N1 1_655 176.78(10)
Ni1 O1W H1WA . 119.5
Ni1 O1W H1WB . 121.8
H1WA O1W H1WB . 113.0
Ni1 O2W H2WA . 120.6
Ni1 O2W H2WB . 124.4
H2WA O2W H2WB . 110.7
Ni1 O3W H3WA . 133.7
Ni1 O3W H3WB . 114.1
H3WA O3W H3WB . 98.5
Ni1 O4W H4WA . 135.0
Ni1 O4W H4WB . 107.5
H4WA O4W H4WB . 107.1
C5 N1 C1 . 116.5(2)
C5 N1 Ni1 1_455 122.31(19)
C1 N1 Ni1 1_455 121.14(18)
C6 N2 C10 . 116.7(2)
C6 N2 Ni1 . 120.21(19)
C10 N2 Ni1 . 123.02(19)
N1 C1 C2 . 123.9(3)
N1 C1 H1 . 118.1
C2 C1 H1 . 118.1
C1 C2 C3 . 119.6(3)
C1 C2 H2 . 120.2
C3 C2 H2 . 120.2
C4 C3 C2 . 116.1(2)
C4 C3 C8 . 121.5(2)
C2 C3 C8 . 122.3(2)
C5 C4 C3 . 120.5(3)
C5 C4 H4 . 119.8
C3 C4 H4 . 119.8
N1 C5 C4 . 123.4(3)
N1 C5 H5 . 118.3
C4 C5 H5 . 118.3
N2 C6 C7 . 123.3(3)
N2 C6 H6 . 118.3
C7 C6 H6 . 118.3
C6 C7 C8 . 120.3(3)
C6 C7 H7 . 119.8
C8 C7 H7 . 119.8
C7 C8 C9 . 116.1(2)
C7 C8 C3 . 121.1(2)
C9 C8 C3 . 122.8(2)
C10 C9 C8 . 120.1(3)
C10 C9 H9 . 119.9
C8 C9 H9 . 119.9
N2 C10 C9 . 123.4(3)
N2 C10 H10 . 118.3
C9 C10 H10 . 118.3
O3 S1 O2 . 112.81(18)
O3 S1 O1 . 111.4(2)
O2 S1 O1 . 111.93(18)
O3 S1 C11 . 107.34(16)
O2 S1 C11 . 106.12(16)
O1 S1 C11 . 106.77(14)
C14 N3 H3A . 120.0
C14 N3 H3B . 120.0
H3A N3 H3B . 120.0
C16 C11 C12 . 119.5(3)
C16 C11 S1 . 120.7(2)
C12 C11 S1 . 119.7(2)
C13 C12 C11 . 120.4(3)
C13 C12 H12 . 119.8
C11 C12 H12 . 119.8
C12 C13 C14 . 120.9(3)
C12 C13 H13 . 119.5
C14 C13 H13 . 119.5
N3 C14 C13 . 120.7(3)
N3 C14 C15 . 121.1(3)
C13 C14 C15 . 118.2(3)
C16 C15 C14 . 120.3(3)
C16 C15 H15 . 119.9
C14 C15 H15 . 119.9
C11 C16 C15 . 120.6(3)
C11 C16 H16 . 119.7
C15 C16 H16 . 119.7
O4 S2 O5 . 111.1(2)
O4 S2 O6 . 111.9(2)
O5 S2 O6 . 111.8(2)
O4 S2 C17 . 106.86(17)
O5 S2 C17 . 108.13(15)
O6 S2 C17 . 106.73(16)
C20 N4 H4A . 120.0
C20 N4 H4B . 120.0
H4A N4 H4B . 120.0
C18 C17 C22 . 119.6(3)
C18 C17 S2 . 118.9(2)
C22 C17 S2 . 121.4(2)
C19 C18 C17 . 120.1(3)
C19 C18 H18 . 120.0
C17 C18 H18 . 120.0
C18 C19 C20 . 120.3(3)
C18 C19 H19 . 119.8
C20 C19 H19 . 119.8
N4 C20 C21 . 120.9(3)
N4 C20 C19 . 120.4(3)
C21 C20 C19 . 118.7(3)
C22 C21 C20 . 121.2(3)
C22 C21 H21 . 119.4
C20 C21 H21 . 119.4
C21 C22 C17 . 120.0(3)
C21 C22 H22 . 120.0
C17 C22 H22 . 120.0
H5WB O5W H5WA . 85(9)

loop_
_geom_bond_atom_site_label_1
_geom_bond_atom_site_label_2
_geom_bond_site_symmetry_2
_geom_bond_distance
_geom_bond_publ_flag
Ni1 O1W . 2.052(2) y
Ni1 O3W . 2.065(2) y
Ni1 O2W . 2.070(2) y
Ni1 O4W . 2.089(2) y
Ni1 N2 . 2.0914(19) y
Ni1 N1 1_655 2.095(2) y
O1W H1WA . 0.8093 ?
O1W H1WB . 0.7968 ?
O2W H2WA . 0.8162 ?
O2W H2WB . 0.8221 ?
O3W H3WA . 0.8765 ?
O3W H3WB . 0.8272 ?
O4W H4WA . 0.8224 ?
O4W H4WB . 0.8352 ?
N1 C5 . 1.333(4) ?
N1 C1 . 1.338(4) ?
N1 Ni1 1_455 2.095(2) ?
N2 C6 . 1.331(4) ?
N2 C10 . 1.338(4) ?
C1 C2 . 1.373(4) ?
C1 H1 . 0.9300 ?
C2 C3 . 1.396(4) ?
C2 H2 . 0.9300 ?
C3 C4 . 1.389(4) ?
C3 C8 . 1.487(3) ?
C4 C5 . 1.370(4) ?
C4 H4 . 0.9300 ?
C5 H5 . 0.9300 ?
C6 C7 . 1.381(4) ?
C6 H6 . 0.9300 ?
C7 C8 . 1.385(4) ?
C7 H7 . 0.9300 ?
C8 C9 . 1.389(4) ?
C9 C10 . 1.379(4) ?
C9 H9 . 0.9300 ?
C10 H10 . 0.9300 ?
S1 O3 . 1.446(3) ?
S1 O2 . 1.450(3) ?
S1 O1 . 1.450(3) ?
S1 C11 . 1.759(3) ?
N3 C14 . 1.373(4) ?
N3 H3A . 0.8600 ?
N3 H3B . 0.8600 ?
C11 C16 . 1.378(4) ?
C11 C12 . 1.386(4) ?
C12 C13 . 1.380(4) ?
C12 H12 . 0.9300 ?
C13 C14 . 1.397(5) ?
C13 H13 . 0.9300 ?
C14 C15 . 1.402(5) ?
C15 C16 . 1.391(4) ?
C15 H15 . 0.9300 ?
C16 H16 . 0.9300 ?
S2 O4 . 1.435(3) ?
S2 O5 . 1.448(3) ?
S2 O6 . 1.448(3) ?
S2 C17 . 1.757(3) ?
N4 C20 . 1.375(4) ?
N4 H4A . 0.8600 ?
N4 H4B . 0.8600 ?
C17 C18 . 1.382(4) ?
C17 C22 . 1.383(4) ?
C18 C19 . 1.380(4) ?
C18 H18 . 0.9300 ?
C19 C20 . 1.395(4) ?
C19 H19 . 0.9300 ?
C20 C21 . 1.377(5) ?
C21 C22 . 1.371(5) ?
C21 H21 . 0.9300 ?
C22 H22 . 0.9300 ?
O5W H5WB . 0.60(9) ?
O5W H5WA . 0.74(7) ?

loop_
_geom_hbond_atom_site_label_D
_geom_hbond_atom_site_label_H
_geom_hbond_atom_site_label_A
_geom_hbond_site_symmetry_A
_geom_hbond_distance_DH
_geom_hbond_distance_HA
_geom_hbond_distance_DA
_geom_hbond_angle_DHA
O5W H5WA O6 2_646 0.74(7) 2.25(8) 2.996(7) 175(9)
N4 H4B O6W 2_556 0.86 2.10 2.930(6) 160.8
N4 H4A O6 2_546 0.86 2.17 3.021(4) 170.1
N3 H3B O2 2_757 0.86 2.29 3.127(5) 163.5
O4W H4WB O5 1_545 0.84 1.98 2.797(4) 164.2
O4W H4WA O3 1_545 0.82 2.54 3.197(4) 137.3
O4W H4WA O1 1_545 0.82 2.23 3.023(4) 162.9
O3W H3WB O6 1_545 0.83 1.88 2.691(3) 168.3
O3W H3WA O5W . 0.88 1.78 2.610(5) 155.9
O2W H2WB O3 2_647 0.82 2.02 2.809(4) 161.8
O2W H2WA O2 . 0.82 1.93 2.744(3) 174.9
O1W H1WB O5 . 0.80 2.52 3.192(4) 143.2
O1W H1WB O4 . 0.80 2.20 2.910(4) 148.2
O1W H1WA O1 . 0.81 1.93 2.741(4) 178.7

loop_
_geom_torsion_atom_site_label_1
_geom_torsion_atom_site_label_2
_geom_torsion_atom_site_label_3
_geom_torsion_atom_site_label_4
_geom_torsion_site_symmetry_1
_geom_torsion
O1W Ni1 N2 C6 . -137.0(3)
O3W Ni1 N2 C6 . 131.5(3)
O2W Ni1 N2 C6 . -46.2(3)
O4W Ni1 N2 C6 . 42.4(3)
O1W Ni1 N2 C10 . 46.1(3)
O3W Ni1 N2 C10 . -45.5(3)
O2W Ni1 N2 C10 . 136.9(3)
O4W Ni1 N2 C10 . -134.6(3)
C5 N1 C1 C2 . -0.6(5)
Ni1 N1 C1 C2 1_455 -179.1(3)
N1 C1 C2 C3 . -0.2(5)
C1 C2 C3 C4 . 0.9(5)
C1 C2 C3 C8 . -175.7(3)
C2 C3 C4 C5 . -0.8(5)
C8 C3 C4 C5 . 175.8(3)
C1 N1 C5 C4 . 0.7(5)
Ni1 N1 C5 C4 1_455 179.2(3)
C3 C4 C5 N1 . 0.0(5)
C10 N2 C6 C7 . 0.3(5)
Ni1 N2 C6 C7 . -176.9(2)
N2 C6 C7 C8 . -1.0(5)
C6 C7 C8 C9 . 0.9(5)
C6 C7 C8 C3 . -177.6(3)
C4 C3 C8 C7 . 2.1(4)
C2 C3 C8 C7 . 178.5(3)
C4 C3 C8 C9 . -176.3(4)
C2 C3 C8 C9 . 0.1(4)
C7 C8 C9 C10 . -0.2(5)
C3 C8 C9 C10 . 178.2(3)
C6 N2 C10 C9 . 0.5(5)
Ni1 N2 C10 C9 . 177.5(3)
C8 C9 C10 N2 . -0.5(5)
O3 S1 C11 C16 . 22.4(3)
O2 S1 C11 C16 . -98.5(3)
O1 S1 C11 C16 . 142.0(3)
O3 S1 C11 C12 . -160.8(3)
O2 S1 C11 C12 . 78.3(3)
O1 S1 C11 C12 . -41.2(3)
C16 C11 C12 C13 . 1.9(5)
S1 C11 C12 C13 . -174.9(3)
C11 C12 C13 C14 . -0.3(5)
C12 C13 C14 N3 . 177.9(3)
C12 C13 C14 C15 . -1.7(5)
N3 C14 C15 C16 . -177.5(3)
C13 C14 C15 C16 . 2.1(5)
C12 C11 C16 C15 . -1.5(5)
S1 C11 C16 C15 . 175.3(2)
C14 C15 C16 C11 . -0.6(5)
O4 S2 C17 C18 . 158.0(3)
O5 S2 C17 C18 . 38.4(3)
O6 S2 C17 C18 . -82.1(3)
O4 S2 C17 C22 . -24.6(4)
O5 S2 C17 C22 . -144.2(3)
O6 S2 C17 C22 . 95.3(3)
C22 C17 C18 C19 . -0.5(5)
S2 C17 C18 C19 . 177.0(3)
C17 C18 C19 C20 . 0.0(5)
C18 C19 C20 N4 . 179.1(4)
C18 C19 C20 C21 . 0.5(5)
N4 C20 C21 C22 . -179.2(4)
C19 C20 C21 C22 . -0.6(6)
C20 C21 C22 C17 . 0.1(6)
C18 C17 C22 C21 . 0.4(5)
S2 C17 C22 C21 . -177.0(3)
